data_2230457
loop_
_publ_author_name
'Meghdadi, Soraia'
'Mirkhani, Valiollah'
'Ford, Peter C.'

_publ_section_title
;
 {<i>N</i>,<i>N</i>'-[2,2'-(Ethane-1,2-diyldisulfanediyl)di-<i>o</i>-phenylene]bis(quinoline-2-carboxamidato)}copper(II)
;
_journal_coeditor_code QK2010
_journal_issue 6
_journal_name_full 'Acta Crystallographica Section E'
_journal_page_first m820
_journal_page_last m821
_journal_paper_doi 10.1107/S1600536811019581
_journal_volume 67
_journal_year 2011
_chemical_formula_iupac '[Cu (C34 H24 N4 O2 S2)]'
_chemical_formula_moiety 'C34 H24 Cu N4 O2 S2'
_chemical_formula_sum 'C34 H24 Cu N4 O2 S2'
_chemical_formula_weight 648.23
_chemical_name_systematic
;
{<i>N</i>,<i>N</i>'-[2,2'-(Ethane-1,2-diyldisulfanediyl)di-<i>o</i>-
phenylene]bis(quinoline-2-carboxamidato)}copper(II)
;
_space_group_IT_number 56
_symmetry_cell_setting orthorhombic
_symmetry_space_group_name_Hall '-P 2ab 2ac'
_symmetry_space_group_name_H-M 'P c c n'
_atom_sites_solution_hydrogens geom
_atom_sites_solution_primary direct
_atom_sites_solution_secondary difmap
_audit_creation_method SHELXL-97
_cell_angle_alpha 90.00
_cell_angle_beta 90.00
_cell_angle_gamma 90.00
_cell_formula_units_Z 4
_cell_length_a 11.4124(15)
_cell_length_b 13.5097(18)
_cell_length_c 18.606(2)
_cell_measurement_reflns_used 118
_cell_measurement_temperature 150(2)
_cell_measurement_theta_max 27.258
_cell_measurement_theta_min 17.753
_cell_volume 2868.6(6)
_computing_cell_refinement 'SAINT (Bruker, 2003)'
_computing_data_collection 'SMART (Bruker, 2003)'
_computing_data_reduction 'SAINT (Bruker, 2003)'
_computing_molecular_graphics 'SHELXTL (Sheldrick, 2008)'
_computing_publication_material 'SHELXL97 (Sheldrick, 2008)'
_computing_structure_refinement 'SHELXL97 (Sheldrick, 2008)'
_computing_structure_solution 'SHELXS97 (Sheldrick, 2008)'
_diffrn_ambient_temperature 150(2)
_diffrn_measured_fraction_theta_full 0.995
_diffrn_measured_fraction_theta_max 0.995
_diffrn_measurement_device_type 'Bruker SMART 100'
_diffrn_measurement_method \w
_diffrn_radiation_monochromator graphite
_diffrn_radiation_source 'fine-focus sealed tube'
_diffrn_radiation_type MoK\a
_diffrn_radiation_wavelength 0.71073
_diffrn_reflns_av_R_equivalents 0.0397
_diffrn_reflns_av_sigmaI/netI 0.0239
_diffrn_reflns_limit_h_max 14
_diffrn_reflns_limit_h_min -14
_diffrn_reflns_limit_k_max 15
_diffrn_reflns_limit_k_min -16
_diffrn_reflns_limit_l_max 23
_diffrn_reflns_limit_l_min -23
_diffrn_reflns_number 21464
_diffrn_reflns_theta_full 26.37
_diffrn_reflns_theta_max 26.37
_diffrn_reflns_theta_min 2.19
_exptl_absorpt_coefficient_mu 0.947
_exptl_absorpt_correction_T_max 0.927
_exptl_absorpt_correction_T_min 0.770
_exptl_absorpt_correction_type multi-scan
_exptl_absorpt_process_details '(SADABS; Bruker, 2003)'
_exptl_crystal_colour green
_exptl_crystal_density_diffrn 1.501
_exptl_crystal_density_method 'not measured'
_exptl_crystal_description plate
_exptl_crystal_F_000 1332
_exptl_crystal_size_max 0.3
_exptl_crystal_size_mid 0.25
_exptl_crystal_size_min 0.08
_refine_diff_density_max 0.833
_refine_diff_density_min -0.397
_refine_ls_extinction_method none
_refine_ls_goodness_of_fit_ref 1.223
_refine_ls_hydrogen_treatment constr
_refine_ls_matrix_type full
_refine_ls_number_parameters 195
_refine_ls_number_reflns 2926
_refine_ls_number_restraints 0
_refine_ls_restrained_S_all 1.223
_refine_ls_R_factor_all 0.0510
_refine_ls_R_factor_gt 0.0412
_refine_ls_shift/su_max 0.001
_refine_ls_shift/su_mean 0.000
_refine_ls_structure_factor_coef Fsqd
_refine_ls_weighting_details 'calc w=1/[\s^2^(Fo^2^)+(0.0720P)^2^+0.0000P] where P=(Fo^2^+2Fc^2^)/3'
_refine_ls_weighting_scheme calc
_refine_ls_wR_factor_gt 0.1126
_refine_ls_wR_factor_ref 0.1192
_reflns_number_gt 2467
_reflns_number_total 2926
_reflns_threshold_expression I>2\s(I)
_cod_data_source_file qk2010.cif
_cod_data_source_block I
_cod_original_cell_volume 2868.6(7)
_cod_database_code 2230457
_cod_database_fobs_code 2230457

loop_
_symmetry_equiv_pos_as_xyz
'x, y, z'
'-x+1/2, -y+1/2, z'
'-x, y+1/2, -z+1/2'
'x+1/2, -y, -z+1/2'
'-x, -y, -z'
'x-1/2, y-1/2, -z'
'x, -y-1/2, z-1/2'
'-x-1/2, y, z-1/2'

loop_
_atom_site_type_symbol
_atom_site_label
_atom_site_fract_x
_atom_site_fract_y
_atom_site_fract_z
_atom_site_U_iso_or_equiv
_atom_site_adp_type
_atom_site_calc_flag
_atom_site_refinement_flags
_atom_site_occupancy
_atom_site_symmetry_multiplicity
_atom_site_disorder_assembly
_atom_site_disorder_group
C C1 0.95359(19) 0.63312(18) 0.40463(12) 0.0287(5) Uani d . 1 1 . .
C C2 0.97185(18) 0.72050(18) 0.45446(11) 0.0254(5) Uani d . 1 1 . .
C C3 1.07936(19) 0.72879(19) 0.49149(13) 0.0324(6) Uani d . 1 1 . .
H H3 1.1395 0.6837 0.4832 0.039 Uiso calc R 1 1 . .
C C4 1.09359(19) 0.80390(19) 0.53956(12) 0.0326(6) Uani d . 1 1 . .
H H4 1.1642 0.8112 0.5639 0.039 Uiso calc R 1 1 . .
C C5 1.00127(18) 0.87021(17) 0.55221(11) 0.0267(5) Uani d . 1 1 . .
C C6 1.0075(2) 0.9476(2) 0.60300(13) 0.0329(6) Uani d . 1 1 . .
H H6 1.0766 0.9576 0.6285 0.040 Uiso calc R 1 1 . .
C C7 0.9143(2) 1.0077(2) 0.61517(12) 0.0336(6) Uani d . 1 1 . .
H H7 0.9200 1.0579 0.6492 0.040 Uiso calc R 1 1 . .
C C8 0.8095(2) 0.99472(18) 0.57677(13) 0.0320(5) Uani d . 1 1 . .
H H8 0.7460 1.0360 0.5858 0.038 Uiso calc R 1 1 . .
C C9 0.80010(19) 0.92180(18) 0.52621(12) 0.0284(5) Uani d . 1 1 . .
H H9 0.7308 0.9146 0.5004 0.034 Uiso calc R 1 1 . .
C C10 0.89525(18) 0.85719(17) 0.51284(11) 0.0236(5) Uani d . 1 1 . .
C C11 0.81073(18) 0.54899(17) 0.33282(11) 0.0260(5) Uani d . 1 1 . .
C C12 0.85951(19) 0.45376(19) 0.33824(13) 0.0321(5) Uani d . 1 1 . .
H H12 0.9200 0.4426 0.3707 0.039 Uiso calc R 1 1 . .
C C13 0.8195(2) 0.37658(19) 0.29635(13) 0.0358(6) Uani d . 1 1 . .
H H13 0.8535 0.3143 0.3010 0.043 Uiso calc R 1 1 . .
C C14 0.7295(2) 0.39057(19) 0.24748(13) 0.0340(6) Uani d . 1 1 . .
H H14 0.7045 0.3385 0.2186 0.041 Uiso calc R 1 1 . .
C C15 0.6777(2) 0.48159(18) 0.24211(12) 0.0309(5) Uani d . 1 1 . .
H H15 0.6162 0.4909 0.2100 0.037 Uiso calc R 1 1 . .
C C16 0.71616(19) 0.56053(18) 0.28432(12) 0.0267(5) Uani d . 1 1 . .
C C17 0.6849(2) 0.7377(2) 0.20459(13) 0.0427(7) Uani d . 1 1 . .
H H17A 0.6677 0.6982 0.1623 0.051 Uiso calc R 1 1 . .
H H17B 0.6410 0.7989 0.2005 0.051 Uiso calc R 1 1 . .
Cu Cu 0.7500 0.7500 0.38326(2) 0.02369(16) Uani d S 1 2 . .
N N1 0.84546(16) 0.63022(15) 0.37545(9) 0.0242(4) Uani d . 1 1 . .
N N2 0.88397(15) 0.78305(15) 0.46349(9) 0.0245(4) Uani d . 1 1 . .
O O 1.03533(14) 0.57507(15) 0.39668(10) 0.0433(5) Uani d . 1 1 . .
S S 0.63335(5) 0.67137(5) 0.28325(3) 0.03301(19) Uani d . 1 1 . .

loop_
_atom_site_aniso_label
_atom_site_aniso_U_11
_atom_site_aniso_U_22
_atom_site_aniso_U_33
_atom_site_aniso_U_12
_atom_site_aniso_U_13
_atom_site_aniso_U_23
C1 0.0220(11) 0.0413(14) 0.0229(11) 0.0030(10) 0.0022(9) -0.0047(10)
C2 0.0188(10) 0.0374(12) 0.0199(10) 0.0012(9) -0.0004(8) -0.0011(9)
C3 0.0200(11) 0.0451(14) 0.0321(13) 0.0074(10) -0.0029(9) -0.0080(11)
C4 0.0188(11) 0.0490(16) 0.0300(12) 0.0028(10) -0.0053(9) -0.0047(11)
C5 0.0225(11) 0.0362(13) 0.0212(11) 0.0010(9) 0.0002(9) 0.0008(9)
C6 0.0254(12) 0.0450(15) 0.0283(12) -0.0028(10) -0.0032(9) -0.0056(11)
C7 0.0346(13) 0.0385(14) 0.0276(12) -0.0005(11) 0.0019(9) -0.0086(10)
C8 0.0284(12) 0.0345(13) 0.0331(13) 0.0059(10) 0.0062(10) -0.0002(10)
C9 0.0228(11) 0.0370(14) 0.0255(11) 0.0042(10) 0.0026(9) 0.0017(10)
C10 0.0206(10) 0.0320(12) 0.0180(10) 0.0008(9) 0.0042(8) 0.0027(9)
C11 0.0222(10) 0.0341(13) 0.0216(11) -0.0017(9) 0.0040(9) -0.0018(9)
C12 0.0274(11) 0.0410(14) 0.0280(12) -0.0023(10) 0.0020(10) 0.0032(11)
C13 0.0402(13) 0.0314(14) 0.0359(13) -0.0009(11) 0.0079(11) 0.0008(10)
C14 0.0420(14) 0.0330(14) 0.0269(12) -0.0085(11) 0.0052(10) -0.0045(10)
C15 0.0327(12) 0.0388(14) 0.0212(11) -0.0093(10) 0.0022(9) -0.0009(10)
C16 0.0244(10) 0.0352(13) 0.0206(11) -0.0021(9) 0.0028(9) -0.0006(9)
C17 0.0633(18) 0.0398(16) 0.0249(13) 0.0066(13) -0.0162(12) -0.0024(10)
Cu 0.0172(2) 0.0340(3) 0.0199(2) -0.00048(15) 0.000 0.000
N1 0.0192(9) 0.0337(11) 0.0199(9) 0.0004(8) 0.0008(7) -0.0029(8)
N2 0.0174(8) 0.0361(10) 0.0201(9) 0.0009(8) 0.0012(7) 0.0021(8)
O 0.0219(9) 0.0598(13) 0.0481(11) 0.0127(8) -0.0052(8) -0.0262(9)
S 0.0244(3) 0.0392(4) 0.0354(4) 0.0007(2) -0.0049(2) -0.0076(3)

loop_
_atom_type_symbol
_atom_type_description
_atom_type_scat_dispersion_real
_atom_type_scat_dispersion_imag
_atom_type_scat_source
C C 0.0033 0.0016 'International Tables Vol C Tables 4.2.6.8 and 6.1.1.4'
H H 0.0000 0.0000 'International Tables Vol C Tables 4.2.6.8 and 6.1.1.4'
O O 0.0106 0.0060 'International Tables Vol C Tables 4.2.6.8 and 6.1.1.4'
N N 0.0061 0.0033 'International Tables Vol C Tables 4.2.6.8 and 6.1.1.4'
S S 0.1246 0.1234 'International Tables Vol C Tables 4.2.6.8 and 6.1.1.4'
Cu Cu 0.3201 1.2651 'International Tables Vol C Tables 4.2.6.8 and 6.1.1.4'

loop_
_geom_angle_atom_site_label_1
_geom_angle_atom_site_label_2
_geom_angle_atom_site_label_3
_geom_angle_site_symmetry_1
_geom_angle_site_symmetry_3
_geom_angle
_geom_angle_publ_flag
O C1 N1 . . 128.9(2) ?
O C1 C2 . . 117.83(19) ?
N1 C1 C2 . . 113.24(19) ?
N2 C2 C3 . . 123.1(2) ?
N2 C2 C1 . . 118.12(19) ?
C3 C2 C1 . . 118.7(2) ?
C4 C3 C2 . . 118.9(2) ?
C4 C3 H3 . . 120.6 ?
C2 C3 H3 . . 120.6 ?
C3 C4 C5 . . 119.7(2) ?
C3 C4 H4 . . 120.1 ?
C5 C4 H4 . . 120.1 ?
C4 C5 C6 . . 123.2(2) ?
C4 C5 C10 . . 118.2(2) ?
C6 C5 C10 . . 118.6(2) ?
C7 C6 C5 . . 121.0(2) ?
C7 C6 H6 . . 119.5 ?
C5 C6 H6 . . 119.5 ?
C6 C7 C8 . . 120.5(2) ?
C6 C7 H7 . . 119.7 ?
C8 C7 H7 . . 119.7 ?
C9 C8 C7 . . 120.5(2) ?
C9 C8 H8 . . 119.8 ?
C7 C8 H8 . . 119.8 ?
C8 C9 C10 . . 120.4(2) ?
C8 C9 H9 . . 119.8 ?
C10 C9 H9 . . 119.8 ?
N2 C10 C9 . . 119.90(19) ?
N2 C10 C5 . . 121.08(19) ?
C9 C10 C5 . . 119.0(2) ?
C12 C11 N1 . . 124.1(2) ?
C12 C11 C16 . . 116.7(2) ?
N1 C11 C16 . . 119.1(2) ?
C13 C12 C11 . . 121.4(2) ?
C13 C12 H12 . . 119.3 ?
C11 C12 H12 . . 119.3 ?
C12 C13 C14 . . 120.9(2) ?
C12 C13 H13 . . 119.6 ?
C14 C13 H13 . . 119.6 ?
C15 C14 C13 . . 119.4(2) ?
C15 C14 H14 . . 120.3 ?
C13 C14 H14 . . 120.3 ?
C14 C15 C16 . . 120.6(2) ?
C14 C15 H15 . . 119.7 ?
C16 C15 H15 . . 119.7 ?
C15 C16 C11 . . 121.0(2) ?
C15 C16 S . . 118.16(17) ?
C11 C16 S . . 120.48(17) ?
C17 C17 S 2_665 . 115.10(14) ?
C17 C17 H17A 2_665 . 108.5 ?
S C17 H17A . . 108.5 ?
C17 C17 H17B 2_665 . 108.5 ?
S C17 H17B . . 108.5 ?
H17A C17 H17B . . 107.5 ?
N1 Cu N1 2_665 . 171.48(10) ?
N1 Cu N2 2_665 . 105.76(8) ?
N1 Cu N2 . . 80.21(7) ?
N1 Cu N2 2_665 2_665 80.21(7) ?
N1 Cu N2 . 2_665 105.76(8) ?
N2 Cu N2 . 2_665 93.71(9) ?
N1 Cu S 2_665 . 89.98(6) ?
N1 Cu S . . 83.73(5) ?
N2 Cu S . . 163.78(5) ?
N2 Cu S 2_665 . 92.79(5) ?
N1 Cu S 2_665 2_665 83.73(5) ?
N1 Cu S . 2_665 89.98(6) ?
N2 Cu S . 2_665 92.79(5) ?
N2 Cu S 2_665 2_665 163.78(5) ?
S Cu S . 2_665 84.93(3) ?
C1 N1 C11 . . 120.39(19) ?
C1 N1 Cu . . 117.11(16) ?
C11 N1 Cu . . 121.92(14) ?
C2 N2 C10 . . 118.88(18) ?
C2 N2 Cu . . 108.28(15) ?
C10 N2 Cu . . 132.55(14) ?
C16 S C17 . . 104.70(12) ?
C16 S Cu . . 93.79(7) ?
C17 S Cu . . 102.48(9) ?

loop_
_geom_bond_atom_site_label_1
_geom_bond_atom_site_label_2
_geom_bond_site_symmetry_2
_geom_bond_distance
_geom_bond_publ_flag
C1 O . 1.228(3) ?
C1 N1 . 1.349(3) ?
C1 C2 . 1.515(3) ?
C2 N2 . 1.322(3) ?
C2 C3 . 1.412(3) ?
C3 C4 . 1.362(3) ?
C3 H3 . 0.9300 ?
C4 C5 . 1.403(3) ?
C4 H4 . 0.9300 ?
C5 C6 . 1.411(3) ?
C5 C10 . 1.425(3) ?
C6 C7 . 1.357(3) ?
C6 H6 . 0.9300 ?
C7 C8 . 1.405(3) ?
C7 H7 . 0.9300 ?
C8 C9 . 1.366(3) ?
C8 H8 . 0.9300 ?
C9 C10 . 1.415(3) ?
C9 H9 . 0.9300 ?
C10 N2 . 1.365(3) ?
C11 C12 . 1.405(3) ?
C11 N1 . 1.411(3) ?
C11 C16 . 1.415(3) ?
C12 C13 . 1.379(4) ?
C12 H12 . 0.9300 ?
C13 C14 . 1.385(4) ?
C13 H13 . 0.9300 ?
C14 C15 . 1.368(4) ?
C14 H14 . 0.9300 ?
C15 C16 . 1.395(3) ?
C15 H15 . 0.9300 ?
C16 S . 1.771(2) ?
C17 C17 2_665 1.523(6) ?
C17 S . 1.814(3) ?
C17 H17A . 0.9700 ?
C17 H17B . 0.9700 ?
Cu N1 2_665 1.9561(19) ?
Cu N1 . 1.956(2) ?
Cu N2 . 2.1830(18) ?
Cu N2 2_665 2.1830(18) ?
Cu S . 2.5225(7) ?
Cu S 2_665 2.5225(7) ?

loop_
_geom_torsion_atom_site_label_1
_geom_torsion_atom_site_label_2
_geom_torsion_atom_site_label_3
_geom_torsion_atom_site_label_4
_geom_torsion_site_symmetry_1
_geom_torsion_site_symmetry_2
_geom_torsion_site_symmetry_3
_geom_torsion_site_symmetry_4
_geom_torsion
_geom_torsion_publ_flag
O C1 C2 N2 . . . . -179.7(2) ?
N1 C1 C2 N2 . . . . -0.6(3) ?
O C1 C2 C3 . . . . -2.6(3) ?
N1 C1 C2 C3 . . . . 176.5(2) ?
N2 C2 C3 C4 . . . . 0.8(4) ?
C1 C2 C3 C4 . . . . -176.1(2) ?
C2 C3 C4 C5 . . . . 1.0(4) ?
C3 C4 C5 C6 . . . . 177.6(2) ?
C3 C4 C5 C10 . . . . -1.0(3) ?
C4 C5 C6 C7 . . . . -177.6(2) ?
C10 C5 C6 C7 . . . . 1.0(4) ?
C5 C6 C7 C8 . . . . -0.6(4) ?
C6 C7 C8 C9 . . . . -0.5(4) ?
C7 C8 C9 C10 . . . . 1.2(4) ?
C8 C9 C10 N2 . . . . 178.4(2) ?
C8 C9 C10 C5 . . . . -0.8(3) ?
C4 C5 C10 N2 . . . . -0.8(3) ?
C6 C5 C10 N2 . . . . -179.5(2) ?
C4 C5 C10 C9 . . . . 178.4(2) ?
C6 C5 C10 C9 . . . . -0.3(3) ?
N1 C11 C12 C13 . . . . 178.2(2) ?
C16 C11 C12 C13 . . . . 2.2(3) ?
C11 C12 C13 C14 . . . . -0.1(4) ?
C12 C13 C14 C15 . . . . -1.7(4) ?
C13 C14 C15 C16 . . . . 1.2(3) ?
C14 C15 C16 C11 . . . . 1.0(3) ?
C14 C15 C16 S . . . . -171.92(18) ?
C12 C11 C16 C15 . . . . -2.7(3) ?
N1 C11 C16 C15 . . . . -178.84(18) ?
C12 C11 C16 S . . . . 170.09(16) ?
N1 C11 C16 S . . . . -6.1(3) ?
O C1 N1 C11 . . . . 4.6(4) ?
C2 C1 N1 C11 . . . . -174.42(18) ?
O C1 N1 Cu . . . . -166.8(2) ?
C2 C1 N1 Cu . . . . 14.1(2) ?
C12 C11 N1 C1 . . . . 24.9(3) ?
C16 C11 N1 C1 . . . . -159.3(2) ?
C12 C11 N1 Cu . . . . -164.14(16) ?
C16 C11 N1 Cu . . . . 11.7(3) ?
N2 Cu N1 C1 . . . . -15.69(15) ?
N2 Cu N1 C1 2_665 . . . -106.81(16) ?
S Cu N1 C1 . . . . 162.05(16) ?
S Cu N1 C1 2_665 . . . 77.15(15) ?
N2 Cu N1 C11 . . . . 173.02(17) ?
N2 Cu N1 C11 2_665 . . . 81.90(16) ?
S Cu N1 C11 . . . . -9.24(15) ?
S Cu N1 C11 2_665 . . . -94.14(16) ?
C3 C2 N2 C10 . . . . -2.6(3) ?
C1 C2 N2 C10 . . . . 174.38(19) ?
C3 C2 N2 Cu . . . . 171.95(19) ?
C1 C2 N2 Cu . . . . -11.1(2) ?
C9 C10 N2 C2 . . . . -176.6(2) ?
C5 C10 N2 C2 . . . . 2.5(3) ?
C9 C10 N2 Cu . . . . 10.4(3) ?
C5 C10 N2 Cu . . . . -170.41(15) ?
N1 Cu N2 C2 2_665 . . . -159.59(15) ?
N1 Cu N2 C2 . . . . 14.17(15) ?
N2 Cu N2 C2 2_665 . . . 119.54(17) ?
S Cu N2 C2 . . . . 6.1(3) ?
S Cu N2 C2 2_665 . . . -75.33(15) ?
N1 Cu N2 C10 2_665 . . . 13.9(2) ?
N1 Cu N2 C10 . . . . -172.3(2) ?
N2 Cu N2 C10 2_665 . . . -66.97(17) ?
S Cu N2 C10 . . . . 179.59(13) ?
S Cu N2 C10 2_665 . . . 98.16(19) ?
C15 C16 S C17 . . . . -83.65(19) ?
C11 C16 S C17 . . . . 103.38(19) ?
C15 C16 S Cu . . . . 172.39(17) ?
C11 C16 S Cu . . . . -0.59(18) ?
C17 C17 S C16 2_665 . . . -59.6(3) ?
C17 C17 S Cu 2_665 . . . 37.8(3) ?
N1 Cu S C16 2_665 . . . 178.82(9) ?
N1 Cu S C16 . . . . 4.58(9) ?
N2 Cu S C16 . . . . 12.6(2) ?
N2 Cu S C16 2_665 . . . -100.98(9) ?
S Cu S C16 2_665 . . . 95.11(7) ?
N1 Cu S C17 2_665 . . . 72.85(11) ?
N1 Cu S C17 . . . . -101.39(11) ?
N2 Cu S C17 . . . . -93.4(2) ?
N2 Cu S C17 2_665 . . . 153.05(11) ?
S Cu S C17 2_665 . . . -10.85(9) ?
